data_4115740
loop_
_publ_author_name
'Stephen M. Holmes'
'Daniel F. Schafer'
'Peter T. Wolczanski'
'Emil B. Lobkovsky'

_publ_section_title
;
 Synthesis of (tBu3SiNH)2ClW\\tbWCl(NHSitBu3)2 and Its Degradation via NH
 Bond Activation
;
_journal_name_full 'Journal of the American Chemical Society'
_journal_page_first 10571
_journal_page_last 10583
_journal_paper_doi 10.1021/ja010957h
_journal_volume 123
_journal_year 2001
_chemical_formula_sum 'C38 H65 Cl N2 Si2 W'
_chemical_formula_weight 825.42
_chemical_name_systematic
; 
 ? 
;
_space_group_IT_number 14
_symmetry_cell_setting monoclinic
_symmetry_space_group_name_Hall '-P 2ybc'
_symmetry_space_group_name_H-M 'P 1 21/c 1'
_atom_sites_solution_hydrogens geom
_atom_sites_solution_primary direct
_atom_sites_solution_secondary difmap
_audit_creation_method SHELXL
_cell_angle_alpha 90.00
_cell_angle_beta 101.20(3)
_cell_angle_gamma 90.00
_cell_formula_units_Z 4
_cell_length_a 12.081(2)
_cell_length_b 12.080(2)
_cell_length_c 29.080(6)
_cell_measurement_temperature 173(2)
_cell_volume 4163.1(14)
_computing_cell_refinement SAINT+
_computing_data_collection SMART
_computing_data_reduction SAINT+
_computing_molecular_graphics SHELXTL
_computing_publication_material SHELXTL
_computing_structure_refinement 'SHELXL-93 (Sheldrick, 1993)'
_computing_structure_solution 'SHELXS-86 (Sheldrick, 1990)'
_diffrn_ambient_temperature 173(2)
_diffrn_radiation_monochromator graphite
_diffrn_radiation_source 'fine-focus sealed tube'
_diffrn_radiation_wavelength 0.94300
_diffrn_reflns_av_R_equivalents 0.0616
_diffrn_reflns_av_sigmaI/netI 0.0581
_diffrn_reflns_limit_h_max 11
_diffrn_reflns_limit_h_min 0
_diffrn_reflns_limit_k_max 11
_diffrn_reflns_limit_k_min -11
_diffrn_reflns_limit_l_max 27
_diffrn_reflns_limit_l_min -28
_diffrn_reflns_number 5625
_diffrn_reflns_theta_max 28.09
_diffrn_reflns_theta_min 3.48
_exptl_absorpt_coefficient_mu 2.925
_exptl_crystal_colour pale_yellow
_exptl_crystal_density_diffrn 1.341
_exptl_crystal_description prism
_exptl_crystal_F_000 1732
_exptl_crystal_size_max 0.4
_exptl_crystal_size_mid 0.1
_exptl_crystal_size_min 0.1
_refine_diff_density_max .837
_refine_diff_density_min -1.454
_refine_diff_density_rms .109
_refine_ls_extinction_coef 0.0031(6)
_refine_ls_extinction_expression Fc^*^=kFc[1+0.001xFc^2^\l^3^/sin(2\q)]^-1/4^
_refine_ls_extinction_method SHELXL
_refine_ls_goodness_of_fit_all 1.151
_refine_ls_goodness_of_fit_obs 1.176
_refine_ls_matrix_type full
_refine_ls_number_parameters 398
_refine_ls_number_reflns 3393
_refine_ls_number_restraints 72
_refine_ls_restrained_S_all 1.151
_refine_ls_restrained_S_obs 1.175
_refine_ls_R_factor_all 0.0660
_refine_ls_R_factor_obs 0.0626
_refine_ls_shift/esd_max 0.568
_refine_ls_shift/esd_mean 0.045
_refine_ls_structure_factor_coef Fsqd
_refine_ls_weighting_details 'w=1/[\s^2^(Fo^2^)+(0.1137P)^2^+12.7268P] where P=(Fo^2^+2Fc^2^)/3'
_refine_ls_weighting_scheme calc
_refine_ls_wR_factor_all 0.1890
_refine_ls_wR_factor_obs 0.1846
_reflns_number_observed 3131
_reflns_number_total 3393
_reflns_observed_criterion >2sigma(I)
_cod_data_source_file ja010957h_5.cif
_cod_data_source_block (tBu3SiN)2ClW(trans-PhCCHPh)_11.cif
_cod_depositor_comments
;
The following automatic conversions were performed:

'_refine_ls_weighting_scheme' value 'calc
w=1/[\s^2^(Fo^2^)+(0.1137P)^2^+12.7268P] where P=(Fo^2^+2Fc^2^)/3'
was changed to 'calc'. New tag '_refine_ls_weighting_details' was
created. The value of the new tag was set to
'w=1/[\s^2^(Fo^2^)+(0.1137P)^2^+12.7268P] where P=(Fo^2^+2Fc^2^)/3'.

Automatic conversion script
Id: cif_fix_values 3143 2015-03-26 13:38:13Z robertas 
;
_cod_database_code 4115740

loop_
_symmetry_equiv_pos_as_xyz
'x, y, z'
'-x, y+1/2, -z+1/2'
'-x, -y, -z'
'x, -y-1/2, z-1/2'

loop_
_atom_site_aniso_label
_atom_site_aniso_U_11
_atom_site_aniso_U_22
_atom_site_aniso_U_33
_atom_site_aniso_U_23
_atom_site_aniso_U_13
_atom_site_aniso_U_12
W1 0.0685(7) 0.0807(7) 0.0658(6) 0.0068(2) -0.0158(4) 0.0007(2)
Cl1 0.076(2) 0.109(3) 0.066(2) 0.003(2) -0.028(2) 0.004(2)
Si1 0.081(3) 0.089(3) 0.069(2) 0.008(2) -0.024(2) -0.010(2)
Si2 0.096(3) 0.092(3) 0.052(2) 0.010(2) -0.012(2) -0.013(2)
N2 0.074(7) 0.103(8) 0.068(7) 0.004(6) -0.022(5) -0.008(7)
N1 0.074(7) 0.089(7) 0.063(6) 0.006(5) -0.026(5) -0.008(6)
C18 0.080(11) 0.144(14) 0.080(9) 0.000(9) -0.031(8) 0.025(10)
C21 0.080(11) 0.153(16) 0.092(11) 0.005(11) -0.016(9) 0.003(11)
C19 0.139(15) 0.118(13) 0.100(12) -0.041(11) 0.005(11) 0.026(12)
C17 0.110(13) 0.122(13) 0.068(9) 0.003(9) -0.010(8) -0.014(10)
C5 0.109(14) 0.131(15) 0.087(11) 0.000(9) -0.008(10) -0.019(10)
C23 0.100(12) 0.193(18) 0.110(13) 0.016(13) 0.009(10) -0.005(13)
C1 0.113(13) 0.086(10) 0.097(11) 0.012(9) -0.031(9) -0.018(10)
C24 0.122(14) 0.118(14) 0.123(13) 0.035(11) 0.006(11) 0.026(11)
C22 0.090(11) 0.196(19) 0.077(9) 0.005(11) -0.026(8) -0.009(12)
C13 0.143(15) 0.099(11) 0.084(10) -0.010(9) -0.001(10) -0.019(12)
C25 0.060(10) 0.061(10) 0.495(55) 0.123(19) 0.102(19) 0.052(9)
C12 0.088(14) 0.192(24) 0.263(32) -0.029(19) 0.025(17) -0.066(14)
C9 0.074(10) 0.155(16) 0.118(12) 0.024(12) -0.025(9) -0.042(11)
C16 0.178(19) 0.093(12) 0.156(17) -0.023(12) 0.016(15) 0.023(13)
C31 0.277(37) 0.119(18) 0.490(67) -0.134(30) 0.289(46) -0.122(23)
C29 0.179(21) 0.217(27) 0.114(16) -0.051(19) -0.014(15) 0.074(21)
C26 0.262(29) 0.247(30) 0.075(11) 0.075(16) 0.069(15) 0.213(28)
C15 0.181(18) 0.139(15) 0.114(13) 0.016(11) 0.045(13) -0.073(14)
C27 0.132(16) 0.172(18) 0.101(15) 0.028(15) 0.033(13) 0.020(14)
C14 0.179(18) 0.128(15) 0.086(11) -0.016(10) -0.008(11) -0.034(13)
C8 0.156(22) 0.226(26) 0.155(20) -0.085(18) 0.061(17) -0.066(18)
C4 0.312(37) 0.213(24) 0.062(11) 0.017(13) 0.010(16) 0.073(23)
C28 0.221(30) 0.234(30) 0.156(25) -0.101(22) 0.096(24) -0.078(24)
C3 0.179(25) 0.280(33) 0.167(23) 0.099(24) 0.016(19) 0.096(26)
C11 0.105(14) 0.237(26) 0.206(24) -0.099(22) 0.009(14) 0.019(16)
C7 0.164(18) 0.123(15) 0.162(18) -0.065(13) -0.010(14) -0.044(14)
C6 0.459(51) 0.165(22) 0.079(13) 0.012(14) 0.057(21) -0.009(27)
C2 0.372(42) 0.131(17) 0.172(21) 0.070(17) -0.099(24) -0.139(24)
C10 0.107(17) 0.328(42) 0.337(40) 0.195(36) -0.033(21) 0.036(21)
C20 0.162(16) 0.158(15) 0.061(9) 0.036(11) 0.017(9) -0.010(14)
C32 0.272(35) 0.211(29) 0.128(18) -0.083(17) 0.094(22) -0.143(27)
C30 0.765(113) 0.154(27) 0.095(19) -0.020(17) 0.061(36) 0.086(38)
C33 0.093(13) 0.108(12) 0.122(15) 0.036(12) -0.041(11) -0.026(11)
C37 0.233(33) 0.273(34) 0.178(23) 0.134(26) -0.135(25) -0.163(29)
C38 0.171(23) 0.156(22) 0.241(30) 0.063(20) -0.076(21) -0.067(20)
C35 0.134(23) 0.475(71) 0.104(18) 0.039(23) -0.085(18) 0.023(28)
C34 0.232(33) 0.212(26) 0.205(30) -0.097(26) 0.093(28) -0.057(25)
C36 0.091(17) 0.360(54) 0.217(35) 0.159(37) -0.043(20) 0.006(23)

loop_
_atom_site_label
_atom_site_type_symbol
_atom_site_fract_x
_atom_site_fract_y
_atom_site_fract_z
_atom_site_U_iso_or_equiv
_atom_site_thermal_displace_type
_atom_site_occupancy
_atom_site_calc_flag
_atom_site_refinement_flags
W1 W 0.70141(4) 1.85197(4) 0.82800(2) 0.0755(5) Uani 1 d .
Cl1 Cl 0.5440(3) 1.8976(3) 0.77333(11) 0.0891(11) Uani 1 d .
Si1 Si 0.8582(3) 2.0979(3) 0.85278(13) 0.0845(12) Uani 1 d .
Si2 Si 0.5726(4) 1.7471(3) 0.91662(12) 0.0838(12) Uani 1 d .
N2 N 0.6475(9) 1.8063(10) 0.8777(3) 0.086(3) Uani 1 d .
N1 N 0.7853(8) 1.9712(8) 0.8406(3) 0.081(3) Uani 1 d .
C18 C 0.7841(12) 1.7586(15) 0.9818(5) 0.108(5) Uani 1 d .
C21 C 0.4292(13) 1.8205(17) 0.9048(6) 0.113(5) Uani 1 d .
C19 C 0.6393(16) 1.8949(16) 0.9956(6) 0.122(6) Uani 1 d .
C17 C 0.6552(14) 1.7733(14) 0.9798(5) 0.104(5) Uani 1 d .
C5 C 0.8201(16) 2.1581(14) 0.9091(6) 0.113(6) Uani 1 d .
C23 C 0.3584(15) 1.7984(21) 0.9456(6) 0.136(6) Uani 1 d .
C1 C 0.8135(15) 2.1897(13) 0.7982(5) 0.106(5) Uani 1 d .
C24 C 0.4440(16) 1.9480(16) 0.9008(6) 0.124(6) Uani 1 d .
C22 C 0.3548(13) 1.7785(18) 0.8571(5) 0.127(6) Uani 1 d .
C13 C 0.5612(16) 1.5913(14) 0.9007(5) 0.112(5) Uani 1 d .
C25 C 0.8027(14) 1.7247(13) 0.8040(13) 0.199(18) Uani 1 d .
C12 C 1.0901(18) 2.1619(20) 0.8773(11) 0.182(11) Uani 1 d .
C9 C 1.0168(13) 2.0564(17) 0.8603(6) 0.121(6) Uani 1 d .
C16 C 0.6774(19) 1.5341(15) 0.9191(7) 0.145(7) Uani 1 d .
C31 C 0.6815(22) 1.6333(18) 0.7398(12) 0.267(27) Uani 1 d D
C29 C 0.6230(20) 1.7611(23) 0.6660(8) 0.176(10) Uani 1 d D
C26 C 0.7458(18) 1.7296(17) 0.7548(6) 0.190(15) Uani 1 d D
C15 C 0.4668(18) 1.5308(16) 0.9202(6) 0.142(7) Uani 1 d .
C27 C 0.7718(17) 1.8242(18) 0.7321(8) 0.134(7) Uani 1 d D
C14 C 0.5354(18) 1.5766(16) 0.8456(6) 0.136(7) Uani 1 d .
C8 C 0.6925(23) 2.1693(22) 0.9015(9) 0.175(11) Uani 1 d .
C4 C 0.8224(29) 2.1248(22) 0.7526(7) 0.199(13) Uani 1 d .
C28 C 0.7119(21) 1.8353(22) 0.6860(9) 0.196(14) Uani 1 d D
C3 C 0.6859(25) 2.2074(30) 0.7884(10) 0.211(13) Uani 1 d .
C11 C 1.0425(16) 2.0015(24) 0.8164(9) 0.185(10) Uani 1 d .
C7 C 0.8710(19) 2.2717(16) 0.9216(8) 0.155(8) Uani 1 d .
C6 C 0.8642(33) 2.0773(22) 0.9513(7) 0.234(16) Uani 1 d .
C2 C 0.8702(31) 2.2994(20) 0.8020(9) 0.245(18) Uani 1 d .
C10 C 1.0440(19) 1.9686(32) 0.9018(13) 0.268(20) Uani 1 d .
C20 C 0.6181(17) 1.6945(17) 1.0160(5) 0.128(6) Uani 1 d .
C32 C 0.8791(30) 1.6555(23) 0.8135(9) 0.196(15) Uani 1 d .
H32A H 0.8887(30) 1.6135(23) 0.7878(9) 0.236 Uiso 1 calc R
C30 C 0.6288(50) 1.6636(24) 0.6924(10) 0.341(37) Uani 1 d D
C33 C 0.9744(15) 1.6189(17) 0.8657(6) 0.116(6) Uani 1 d D
C37 C 1.1236(24) 1.4941(26) 0.9034(11) 0.252(22) Uani 1 d D
C38 C 1.0499(20) 1.5307(19) 0.8607(9) 0.205(12) Uani 1 d D
C35 C 1.0351(24) 1.6453(29) 0.9444(9) 0.252(23) Uani 1 d D
C34 C 0.9559(22) 1.6851(22) 0.9029(9) 0.210(14) Uani 1 d D
C36 C 1.1120(22) 1.5551(29) 0.9439(11) 0.232(21) Uani 1 d D

loop_
_atom_type_symbol
_atom_type_description
_atom_type_scat_dispersion_real
_atom_type_scat_dispersion_imag
_atom_type_scat_source
C C .0033 .0016 'International Tables Vol C Tables 4.2.6.8 and 6.1.1.4'
H H .0000 .0000 'International Tables Vol C Tables 4.2.6.8 and 6.1.1.4'
N N .0061 .0033 'International Tables Vol C Tables 4.2.6.8 and 6.1.1.4'
Si Si .0817 .0704 'International Tables Vol C Tables 4.2.6.8 and 6.1.1.4'
Cl Cl .1484 .1585 'International Tables Vol C Tables 4.2.6.8 and 6.1.1.4'
W W -.8490 6.8722 'International Tables Vol C Tables 4.2.6.8 and 6.1.1.4'

loop_
_geom_angle_atom_site_label_1
_geom_angle_atom_site_label_2
_geom_angle_atom_site_label_3
_geom_angle
N1 W1 N2 111.8(5)
N1 W1 C25 108.1(6)
N2 W1 C25 111.1(8)
N1 W1 Cl1 108.3(3)
N2 W1 Cl1 104.5(3)
C25 W1 Cl1 113.0(9)
N1 Si1 C5 107.8(6)
N1 Si1 C1 106.5(6)
C5 Si1 C1 114.1(8)
N1 Si1 C9 103.9(7)
C5 Si1 C9 113.2(8)
C1 Si1 C9 110.6(8)
N2 Si2 C21 105.0(7)
N2 Si2 C17 108.3(6)
C21 Si2 C17 112.0(8)
N2 Si2 C13 105.4(7)
C21 Si2 C13 112.8(9)
C17 Si2 C13 112.6(7)
Si2 N2 W1 167.2(6)
W1 N1 Si1 174.8(7)
C24 C21 C22 107.8(15)
C24 C21 C23 107.7(16)
C22 C21 C23 107.4(14)
C24 C21 Si2 111.0(12)
C22 C21 Si2 110.4(12)
C23 C21 Si2 112.4(12)
C18 C17 C20 108.9(13)
C18 C17 C19 106.0(13)
C20 C17 C19 108.1(14)
C18 C17 Si2 110.1(10)
C20 C17 Si2 112.3(11)
C19 C17 Si2 111.2(11)
C8 C5 C7 107.9(16)
C8 C5 C6 110.4(21)
C7 C5 C6 108.2(17)
C8 C5 Si1 108.2(12)
C7 C5 Si1 113.1(14)
C6 C5 Si1 109.1(14)
C3 C1 C2 108.8(24)
C3 C1 C4 98.4(20)
C2 C1 C4 113.9(21)
C3 C1 Si1 110.2(14)
C2 C1 Si1 113.6(12)
C4 C1 Si1 110.9(13)
C15 C13 C16 109.9(16)
C15 C13 C14 107.7(14)
C16 C13 C14 106.6(15)
C15 C13 Si2 113.1(13)
C16 C13 Si2 109.2(11)
C14 C13 Si2 110.0(12)
C32 C25 C26 115.9(28)
C32 C25 W1 148.5(29)
C26 C25 W1 95.7(8)
C11 C9 C12 115.0(18)
C11 C9 C10 107.4(24)
C12 C9 C10 106.2(21)
C11 C9 Si1 112.0(11)
C12 C9 Si1 107.9(14)
C10 C9 Si1 108.0(13)
C26 C31 C30 101.5(26)
C30 C29 C28 110.4(28)
C27 C26 C31 133.6(20)
C27 C26 C25 113.1(20)
C31 C26 C25 113.1(21)
C26 C27 C28 114.3(21)
C27 C28 C29 122.5(23)
C25 C32 C33 133.9(26)
C29 C30 C31 134.5(31)
C34 C33 C38 134.9(20)
C34 C33 C32 110.2(21)
C38 C33 C32 114.9(18)
C36 C37 C38 114.1(29)
C33 C38 C37 116.1(25)
C36 C35 C34 124.0(23)
C33 C34 C35 105.8(21)
C37 C36 C35 125.0(25)

loop_
_geom_bond_atom_site_label_1
_geom_bond_atom_site_label_2
_geom_bond_distance
W1 N1 1.759(10)
W1 N2 1.783(11)
W1 C25 2.16(2)
W1 Cl1 2.296(3)
Si1 N1 1.766(11)
Si1 C5 1.93(2)
Si1 C1 1.93(2)
Si1 C9 1.95(2)
Si2 N2 1.735(12)
Si2 C21 1.92(2)
Si2 C17 1.939(14)
Si2 C13 1.94(2)
C18 C17 1.56(2)
C21 C24 1.56(2)
C21 C22 1.58(2)
C21 C23 1.61(2)
C19 C17 1.56(3)
C17 C20 1.55(2)
C5 C8 1.52(3)
C5 C7 1.52(2)
C5 C6 1.58(3)
C1 C3 1.53(3)
C1 C2 1.49(2)
C1 C4 1.56(3)
C13 C15 1.55(2)
C13 C16 1.56(3)
C13 C14 1.58(2)
C25 C32 1.24(4)
C25 C26 1.46(4)
C12 C9 1.58(3)
C9 C11 1.52(3)
C9 C10 1.59(3)
C31 C26 1.42(2)
C31 C30 1.45(2)
C29 C30 1.40(2)
C29 C28 1.43(2)
C26 C27 1.39(2)
C27 C28 1.40(2)
C32 C33 1.77(4)
C33 C34 1.40(2)
C33 C38 1.43(2)
C37 C36 1.42(2)
C37 C38 1.45(2)
C35 C36 1.43(2)
C35 C34 1.47(2)

loop_
_cod_related_entry_id
_cod_related_entry_database
_cod_related_entry_code
1 ChemSpider 30660552
